data_7129208
loop_
_publ_author_name
'Song, Xianheng'
'Meng, Shanshui'
'Zhang, Hong'
'Jiang, Yi'
'Chan, Albert S. C.'
'Zou, Yong'

_publ_section_title
;
 Dibrominated Addition and Substitution of Alkenes Catalyzed by Mn2(CO)10
;
_journal_name_full 'Chemical Communications'
_journal_paper_doi 10.1039/D1CC04534B
_journal_year 2021
_chemical_formula_moiety 'C16 H14 Br2 O2'
_chemical_formula_sum 'C16 H14 Br2 O2'
_chemical_formula_weight 398.09
_space_group_crystal_system monoclinic
_space_group_IT_number 4
_space_group_name_Hall 'P 2yb'
_space_group_name_H-M_alt 'P 1 21 1'
_atom_sites_solution_hydrogens geom
_atom_sites_solution_primary dual
_audit_creation_date 2021-03-01
_audit_creation_method
;
Olex2 1.3
(compiled 2020.11.12 svn.r5f609507 for OlexSys, GUI svn.r6272)
;
_audit_update_record
;
2021-05-10 deposited with the CCDC.	2021-11-08 downloaded from the CCDC.
;
_cell_angle_alpha 90
_cell_angle_beta 93.6370(10)
_cell_angle_gamma 90
_cell_formula_units_Z 2
_cell_length_a 7.96300(10)
_cell_length_b 6.03520(10)
_cell_length_c 16.0210(2)
_cell_measurement_reflns_used 11898
_cell_measurement_temperature 100.00(10)
_cell_measurement_theta_max 75.9870
_cell_measurement_theta_min 2.7460
_cell_volume 768.391(19)
_computing_cell_refinement 'CrysAlisPro 1.171.40.84a (Rigaku OD, 2020)'
_computing_data_collection 'CrysAlisPro 1.171.40.84a (Rigaku OD, 2020)'
_computing_data_reduction 'CrysAlisPro 1.171.40.84a (Rigaku OD, 2020)'
_computing_molecular_graphics 'Olex2 1.3 (Dolomanov et al., 2009)'
_computing_publication_material 'Olex2 1.3 (Dolomanov et al., 2009)'
_computing_structure_refinement 'SHELXL 2018/3 (Sheldrick, 2015)'
_computing_structure_solution 'SHELXT 2018/2 (Sheldrick, 2018)'
_diffrn_ambient_environment N~2~
_diffrn_ambient_temperature 100.00(10)
_diffrn_detector 'Hybrid Pixel Array Detector'
_diffrn_detector_area_resol_mean 10.0000
_diffrn_detector_type HyPix
_diffrn_measured_fraction_theta_full 1.000
_diffrn_measured_fraction_theta_max 0.968
_diffrn_measurement_details
;
List of Runs (angles in degrees, time in seconds):

  # Type    Start    End  Width  t~exp~   \w     \q     \k     \f   Frames
#--------------------------------------------------------------------------
  1  \w    113.00 139.00   0.50    0.20    --  105.44  30.00-101.00   52
  2  \w     48.00  97.00   0.50    0.05    --   46.62  30.00-101.00   98
  3  \w      4.00  29.00   0.50    0.05    --   46.62 -30.00  98.00   50
  4  \w     33.00  70.00   0.50    0.20    --  105.44-125.00  30.00   74
  5  \w     77.00 107.00   0.50    0.20    --  105.44-125.00  30.00   60
  6  \w     79.00 105.00   0.50    0.20    --  105.44 -94.00-150.00   52
  7  \w     44.00  70.00   0.50    0.20    --  105.44 -94.00-150.00   52
  8  \w     33.00  69.00   0.50    0.20    --  105.44 -61.00  60.00   72
  9  \w     35.00  72.00   0.50    0.20    --  105.44 -61.00 120.00   74
 10  \w     35.00  68.00   0.50    0.20    --  105.44 -61.00  90.00   66
 11  \w     36.00  65.00   0.50    0.20    --  105.44 -61.00 150.00   58
 12  \w     36.00  62.00   0.50    0.20    --  105.44 -61.00  30.00   52
 13  \w     35.00  63.00   0.50    0.20    --  105.44 -61.00-150.00   56
 14  \w     34.00  70.00   0.50    0.20    --  105.44 -61.00-180.00   72
 15  \w    -40.00  20.00   0.50    0.05    --  -46.62  38.00  30.00  120
 16  \w    -23.00  29.00   0.50    0.05    --  -46.62  19.00 -30.00  104
 17  \w    -33.00  27.00   0.50    0.05    --  -46.62  30.00-101.00  120
 18  \w    -66.00 -30.00   0.50    0.20    -- -100.00  61.00 -30.00   72
 19  \w    -58.00 -33.00   0.50    0.20    -- -100.00  61.00-120.00   50
 20  \w    -64.00 -38.00   0.50    0.20    -- -100.00  61.00   0.00   52
 21  \w    -55.00 -29.00   0.50    0.20    -- -100.00  61.00  30.00   52
 22  \w    -60.00 -35.00   0.50    0.20    -- -100.00  61.00  60.00   50
 23  \w    -69.00 -43.00   0.50    0.20    -- -100.00  61.00  90.00   52
 24  \w    -71.00 -33.00   0.50    0.05    --  -46.62 -30.00  98.00   76
 25  \w   -175.00 -86.00   0.50    0.20    -- -100.00 -30.00  98.00  178
 26  \w     52.00  77.00   0.50    0.05    --   46.37  30.00-101.00   50
 27  \w     23.00  80.00   0.50    0.05    --   46.37  77.00 -30.00  114
 28  \w     56.00  95.00   0.50    0.05    --   46.37  38.00 -60.00   78
 29  \w     31.00  74.00   0.50    0.05    --   46.37  57.00  60.00   86
 30  \w   -161.00-135.00   0.50    0.20    -- -100.00 -73.00   7.50   52
 31  \w   -105.00 -79.00   0.50    0.20    -- -100.00 -77.00   0.00   52
 32  \w   -105.00 -78.00   0.50    0.20    -- -100.00 -73.00   7.50   54
 33  \w   -128.00 -79.00   0.50    0.20    -- -100.00 -73.00 -22.52   98
 34  \w   -167.00 -88.00   0.50    0.20    -- -100.00 -15.00   0.00  158
 35  \w   -103.00 -77.00   0.50    0.20    -- -100.00 -77.00 -60.00   52
 36  \w   -111.00 -77.00   0.50    0.20    -- -100.00 -77.00  23.80   68
 37  \w   -111.00 -85.00   0.50    0.20    -- -100.00 -53.00  52.65   52
 38  \w   -109.00 -76.00   0.50    0.20    -- -100.00 -77.00  60.00   66
 39  \w   -111.00 -85.00   0.50    0.20    -- -100.00 -61.00  30.00   52
 40  \w   -102.00 -76.00   0.50    0.20    -- -100.00 -77.00  30.00   52
 41  \w   -144.00 -79.00   0.50    0.20    -- -100.00 -71.00  -0.31  130
 42  \w   -164.00-138.00   0.50    0.20    -- -100.00 -72.00 -12.33   52
 43  \w   -109.00 -78.00   0.50    0.20    -- -100.00 -72.00 -12.33   62
 44  \w   -171.00-145.00   0.50    0.20    -- -100.00 -54.00 -54.65   52
 45  \w   -117.00 -77.00   0.50    0.20    -- -100.00 -75.00 -25.56   80
 46  \w   -112.00 -77.00   0.50    0.20    -- -100.00 -76.00  16.00   70
 47  \w   -106.00 -81.00   0.50    0.20    -- -100.00 -67.00  64.68   50
 48  \w   -122.00 -85.00   0.50    0.20    -- -100.00 -54.00 -54.65   74
 49  \w   -154.00-128.00   0.50    0.20    -- -100.00 -77.00  60.00   52
 50  \w   -165.00 -86.00   0.50    0.20    -- -100.00 -58.00  17.24  158
 51  \w   -136.00 -82.00   0.50    0.20    -- -100.00 -61.00 -60.00  108
 52  \w   -103.00 -77.00   0.50    0.20    -- -100.00 -77.00 -30.00   52
 53  \w   -164.00-139.00   0.50    0.20    -- -100.00 -77.00  30.00   50
 54  \w     97.00 143.00   0.50    0.20    --  107.00  30.00-120.00   92
 55  \w     66.00 104.00   0.50    0.20    --  107.00 -77.00 -60.00   76
 56  \w     73.00  99.00   0.50    0.20    --  107.00 -77.00-180.00   52
 57  \w     35.00  60.00   0.50    0.20    --  107.00 -77.00-180.00   50
 58  \w     62.00  99.00   0.50    0.20    --  107.00-125.00  60.00   74
 59  \w     82.00 107.00   0.50    0.20    --  107.00 -77.00 120.00   50
 60  \w     39.00  69.00   0.50    0.20    --  107.00 -77.00 120.00   60
 61  \w     36.00  72.00   0.50    0.20    --  107.00 -61.00-120.00   72
 62  \w   -118.00 -30.00   0.50    0.05    --  -46.37 -57.00 -60.00  176
 63  \w   -118.00 -30.00   0.50    0.05    --  -46.37 -57.00  60.00  176
 64  \w   -118.00 -23.00   0.50    0.05    --  -46.37 -77.00  30.00  190
 65  \w   -118.00 -30.00   0.50    0.05    --  -46.37 -57.00-120.00  176
 66  \w   -118.00 -23.00   0.50    0.05    --  -46.37 -77.00-180.00  190
 67  \w     18.00  95.00   0.50    0.05    --   46.37-125.00  60.00  154
 68  \w     30.00  74.00   0.50    0.05    --   46.37  57.00 120.00   88
 69  \w     23.00 118.00   0.50    0.05    --   46.37  77.00-120.00  190
 70  \w     18.00  95.00   0.50    0.05    --   46.37-125.00 120.00  154
 71  \w     23.00 118.00   0.50    0.05    --   46.37  77.00 150.00  190
 72  \w    -20.00   5.00   0.50    0.05    --   46.37 -30.00  98.00   50
 73  \w   -103.00 -77.00   0.50    0.20    -- -100.00 -74.00 -16.96   52
;
_diffrn_measurement_device 'four-circle diffractometer'
_diffrn_measurement_device_type 'XtaLAB Synergy R, DW system, HyPix'
_diffrn_measurement_method '\w scans'
_diffrn_orient_matrix_type 'CrysAlisPro convention (1999,Acta A55,543-557)'
_diffrn_orient_matrix_UB_11 -0.0304032000
_diffrn_orient_matrix_UB_12 -0.0982294000
_diffrn_orient_matrix_UB_13 0.0865203000
_diffrn_orient_matrix_UB_21 -0.1912696000
_diffrn_orient_matrix_UB_22 0.0033820000
_diffrn_orient_matrix_UB_23 -0.0218939000
_diffrn_orient_matrix_UB_31 0.0104596000
_diffrn_orient_matrix_UB_32 -0.2355930000
_diffrn_orient_matrix_UB_33 -0.0361734000
_diffrn_radiation_monochromator mirror
_diffrn_radiation_probe x-ray
_diffrn_radiation_type 'Cu K\a'
_diffrn_radiation_wavelength 1.54184
_diffrn_reflns_av_R_equivalents 0.0519
_diffrn_reflns_av_unetI/netI 0.0321
_diffrn_reflns_Laue_measured_fraction_full 1.000
_diffrn_reflns_Laue_measured_fraction_max 0.968
_diffrn_reflns_limit_h_max 9
_diffrn_reflns_limit_h_min -9
_diffrn_reflns_limit_k_max 7
_diffrn_reflns_limit_k_min -7
_diffrn_reflns_limit_l_max 18
_diffrn_reflns_limit_l_min -20
_diffrn_reflns_number 15800
_diffrn_reflns_point_group_measured_fraction_full 0.986
_diffrn_reflns_point_group_measured_fraction_max 0.939
_diffrn_reflns_theta_full 67.684
_diffrn_reflns_theta_max 77.041
_diffrn_reflns_theta_min 2.764
_diffrn_source 'Rotating-anode X-ray tube'
_diffrn_source_type 'Rigaku (Cu) X-ray Source'
_exptl_absorpt_coefficient_mu 6.678
_exptl_absorpt_correction_T_max 1.00000
_exptl_absorpt_correction_T_min 0.63591
_exptl_absorpt_correction_type multi-scan
_exptl_absorpt_process_details
;
CrysAlisPro 1.171.40.84a (Rigaku Oxford Diffraction, 2020)
Empirical absorption correction using spherical harmonics,
implemented in SCALE3 ABSPACK scaling algorithm.
;
_exptl_crystal_colour colourless
_exptl_crystal_colour_primary colourless
_exptl_crystal_density_diffrn 1.721
_exptl_crystal_description block
_exptl_crystal_F_000 392
_exptl_crystal_size_max 0.1
_exptl_crystal_size_mid 0.05
_exptl_crystal_size_min 0.05
_refine_diff_density_max 0.455
_refine_diff_density_min -0.473
_refine_diff_density_rms 0.079
_refine_ls_abs_structure_details
;
 Flack x determined using 1260 quotients [(I+)-(I-)]/[(I+)+(I-)]
 (Parsons, Flack and Wagner, Acta Cryst. B69 (2013) 249-259).
;
_refine_ls_abs_structure_Flack -0.04(2)
_refine_ls_extinction_method none
_refine_ls_goodness_of_fit_ref 1.113
_refine_ls_hydrogen_treatment constr
_refine_ls_matrix_type full
_refine_ls_number_parameters 183
_refine_ls_number_reflns 3060
_refine_ls_number_restraints 1
_refine_ls_restrained_S_all 1.112
_refine_ls_R_factor_all 0.0286
_refine_ls_R_factor_gt 0.0280
_refine_ls_shift/su_max 0.001
_refine_ls_shift/su_mean 0.000
_refine_ls_structure_factor_coef Fsqd
_refine_ls_weighting_details 'w=1/[\s^2^(Fo^2^)+(0.0184P)^2^+1.1540P] where P=(Fo^2^+2Fc^2^)/3'
_refine_ls_weighting_scheme calc
_refine_ls_wR_factor_gt 0.0673
_refine_ls_wR_factor_ref 0.0676
_reflns_Friedel_coverage 0.766
_reflns_Friedel_fraction_full 0.969
_reflns_Friedel_fraction_max 0.903
_reflns_number_gt 2989
_reflns_number_total 3060
_reflns_threshold_expression 'I > 2\s(I)'
_cod_data_source_file d1cc04534b2.cif
_cod_data_source_block songxh_210301
_cod_database_code 7129208
_shelx_shelxl_version_number 2018/3
_shelx_space_group_comment
;
The symmetry employed for this shelxl refinement is uniquely defined
by the following loop, which should always be used as a source of
symmetry information in preference to the above space-group names.
They are only intended as comments.
;
_shelx_estimated_absorpt_t_max 0.731
_shelx_estimated_absorpt_t_min 0.555
_reflns_odcompleteness_completeness 100.00
_reflns_odcompleteness_iscentric 1
_reflns_odcompleteness_theta 66.97
_olex2_refinement_description
;
1. Fixed Uiso
 At 1.2 times of:
  All C(H) groups
 At 1.5 times of:
  All C(H,H,H) groups
2.a Aromatic/amide H refined with riding coordinates:
 C17(H17), C18(H18), C2(H2), C15(H15), C5(H5), C3(H3), C14(H14), C6(H6)
2.b Idealised Me refined as rotating group:
 C20(H20A,H20B,H20C), C12(H12A,H12B,H12C)
;
_olex2_submission_special_instructions 'No special instructions were received'
_oxdiff_exptl_absorpt_empirical_details
;
Empirical correction (ABSPACK) includes:
- Absorption correction using spherical harmonics
- Frame scaling
;
_oxdiff_exptl_absorpt_empirical_full_max 2.032
_oxdiff_exptl_absorpt_empirical_full_min 0.583

loop_
_space_group_symop_operation_xyz
'x, y, z'
'-x, y+1/2, -z'

loop_
_atom_site_label
_atom_site_type_symbol
_atom_site_fract_x
_atom_site_fract_y
_atom_site_fract_z
_atom_site_U_iso_or_equiv
_atom_site_adp_type
_atom_site_occupancy
_atom_site_site_symmetry_order
_atom_site_calc_flag
_atom_site_refinement_flags_posn
_atom_site_refinement_flags_adp
_atom_site_refinement_flags_occupancy
_atom_site_disorder_assembly
_atom_site_disorder_group
Br10 Br 1.07213(7) 0.70832(9) 0.90430(3) 0.02814(14) Uani 1 1 d . . . . .
Br9 Br 1.17197(7) 0.90858(10) 0.73036(3) 0.03012(15) Uani 1 1 d . . . . .
O19 O 0.4639(5) 0.0913(7) 0.9315(2) 0.0297(8) Uani 1 1 d . . . . .
O11 O 0.6916(5) 0.7053(9) 0.4054(2) 0.0355(9) Uani 1 1 d . . . . .
C16 C 0.5569(6) 0.2301(10) 0.8863(3) 0.0254(11) Uani 1 1 d . . . . .
C17 C 0.7172(7) 0.1520(9) 0.8687(3) 0.0284(12) Uani 1 1 d . . . . .
H17 H 0.752641 0.012214 0.886699 0.034 Uiso 1 1 calc R U . . .
C18 C 0.8217(7) 0.2844(9) 0.8243(3) 0.0269(12) Uani 1 1 d . . . . .
H18 H 0.927458 0.231814 0.812575 0.032 Uiso 1 1 calc R U . . .
C8 C 1.0201(6) 0.7310(10) 0.7870(3) 0.0264(11) Uani 1 1 d . . . . .
C2 C 0.8880(7) 0.5062(11) 0.6010(3) 0.0280(11) Uani 1 1 d . . . . .
H2 H 0.953068 0.385818 0.619499 0.034 Uiso 1 1 calc R U . . .
C7 C 0.8858(6) 0.6372(9) 0.7493(3) 0.0226(10) Uani 1 1 d . . . . .
C4 C 0.7383(6) 0.7048(12) 0.4887(3) 0.0271(10) Uani 1 1 d . . . . .
C13 C 0.7722(6) 0.4940(10) 0.7969(3) 0.0226(10) Uani 1 1 d . . . . .
C1 C 0.8414(6) 0.6659(9) 0.6580(3) 0.0245(11) Uani 1 1 d . . . . .
C15 C 0.5046(7) 0.4387(10) 0.8581(3) 0.0259(12) Uani 1 1 d . . . . .
H15 H 0.398578 0.491151 0.869433 0.031 Uiso 1 1 calc R U . . .
C5 C 0.6924(7) 0.8650(10) 0.5453(3) 0.0294(12) Uani 1 1 d . . . . .
H5 H 0.627351 0.985737 0.527051 0.035 Uiso 1 1 calc R U . . .
C3 C 0.8380(7) 0.5260(11) 0.5169(3) 0.0309(12) Uani 1 1 d . . . . .
H3 H 0.870890 0.419973 0.479052 0.037 Uiso 1 1 calc R U . . .
C20 C 0.3109(7) 0.1792(11) 0.9604(3) 0.0303(12) Uani 1 1 d . . . . .
H20A H 0.230620 0.199091 0.913745 0.045 Uiso 1 1 calc R U . . .
H20B H 0.333306 0.319279 0.987200 0.045 Uiso 1 1 calc R U . . .
H20C H 0.266364 0.077994 0.999604 0.045 Uiso 1 1 calc R U . . .
C14 C 0.6110(6) 0.5683(9) 0.8130(3) 0.0245(11) Uani 1 1 d . . . . .
H14 H 0.574598 0.706181 0.793210 0.029 Uiso 1 1 calc R U . . .
C6 C 0.7445(8) 0.8433(10) 0.6293(4) 0.0326(13) Uani 1 1 d . . . . .
H6 H 0.713383 0.950553 0.667091 0.039 Uiso 1 1 calc R U . . .
C12 C 0.5908(9) 0.8871(15) 0.3738(4) 0.0491(18) Uani 1 1 d . . . . .
H12A H 0.564243 0.866858 0.315003 0.074 Uiso 1 1 calc R U . . .
H12B H 0.652084 1.022912 0.382737 0.074 Uiso 1 1 calc R U . . .
H12C H 0.488683 0.893229 0.402461 0.074 Uiso 1 1 calc R U . . .

loop_
_atom_site_aniso_label
_atom_site_aniso_U_11
_atom_site_aniso_U_22
_atom_site_aniso_U_33
_atom_site_aniso_U_23
_atom_site_aniso_U_13
_atom_site_aniso_U_12
Br10 0.0268(3) 0.0341(3) 0.0234(2) -0.0015(2) 0.00056(19) 0.0006(2)
Br9 0.0265(3) 0.0343(3) 0.0304(3) -0.0007(2) 0.0089(2) -0.0031(3)
O19 0.0287(19) 0.031(2) 0.0303(19) 0.0049(16) 0.0091(16) 0.0012(17)
O11 0.041(2) 0.046(2) 0.0201(16) 0.001(2) 0.0025(15) 0.014(2)
C16 0.030(3) 0.028(3) 0.018(2) 0.000(2) 0.0034(19) -0.001(2)
C17 0.033(3) 0.024(3) 0.028(3) 0.003(2) 0.004(2) 0.005(2)
C18 0.028(3) 0.027(3) 0.026(3) 0.001(2) 0.008(2) 0.006(2)
C8 0.027(3) 0.026(3) 0.027(2) -0.003(2) 0.0037(19) 0.001(2)
C2 0.029(3) 0.032(3) 0.024(2) 0.002(2) 0.002(2) 0.007(2)
C7 0.025(2) 0.020(3) 0.023(2) -0.0009(18) 0.0047(19) 0.0048(19)
C4 0.026(2) 0.035(3) 0.020(2) 0.003(3) 0.0046(18) 0.002(3)
C13 0.021(2) 0.030(3) 0.017(2) -0.004(2) -0.0017(19) 0.000(2)
C1 0.023(2) 0.028(3) 0.022(2) 0.001(2) 0.0006(19) -0.003(2)
C15 0.022(2) 0.032(3) 0.023(2) 0.000(2) 0.0037(19) 0.000(2)
C5 0.035(3) 0.029(3) 0.025(2) 0.006(2) 0.005(2) 0.008(2)
C3 0.036(3) 0.037(3) 0.020(2) -0.002(2) 0.003(2) 0.010(3)
C20 0.027(3) 0.038(4) 0.027(2) 0.003(2) 0.005(2) 0.001(3)
C14 0.025(3) 0.028(3) 0.021(2) 0.0027(19) 0.000(2) 0.000(2)
C6 0.042(3) 0.031(3) 0.025(3) -0.003(2) 0.007(2) 0.006(2)
C12 0.055(4) 0.064(5) 0.029(3) 0.009(3) 0.004(3) 0.023(4)

loop_
_atom_type_symbol
_atom_type_description
_atom_type_scat_dispersion_real
_atom_type_scat_dispersion_imag
_atom_type_scat_source
C C 0.0181 0.0091 'International Tables Vol C Tables 4.2.6.8 and 6.1.1.4'
H H 0.0000 0.0000 'International Tables Vol C Tables 4.2.6.8 and 6.1.1.4'
Br Br -0.6763 1.2805 'International Tables Vol C Tables 4.2.6.8 and 6.1.1.4'
O O 0.0492 0.0322 'International Tables Vol C Tables 4.2.6.8 and 6.1.1.4'

loop_
_geom_angle_atom_site_label_1
_geom_angle_atom_site_label_2
_geom_angle_atom_site_label_3
_geom_angle
_geom_angle_site_symmetry_1
_geom_angle_site_symmetry_3
_geom_angle_publ_flag
C16 O19 C20 116.6(5) . . ?
C4 O11 C12 117.4(5) . . ?
O19 C16 C17 115.7(5) . . ?
O19 C16 C15 124.7(5) . . ?
C15 C16 C17 119.6(5) . . ?
C16 C17 H17 120.2 . . ?
C18 C17 C16 119.6(5) . . ?
C18 C17 H17 120.2 . . ?
C17 C18 H18 119.3 . . ?
C17 C18 C13 121.4(5) . . ?
C13 C18 H18 119.3 . . ?
Br9 C8 Br10 114.1(3) . . ?
C7 C8 Br10 122.6(4) . . ?
C7 C8 Br9 123.2(4) . . ?
C1 C2 H2 119.8 . . ?
C3 C2 H2 119.8 . . ?
C3 C2 C1 120.4(5) . . ?
C8 C7 C13 120.8(5) . . ?
C8 C7 C1 122.1(5) . . ?
C1 C7 C13 117.0(4) . . ?
O11 C4 C5 124.8(6) . . ?
O11 C4 C3 115.6(5) . . ?
C5 C4 C3 119.6(5) . . ?
C18 C13 C7 121.3(5) . . ?
C18 C13 C14 118.7(5) . . ?
C14 C13 C7 120.0(5) . . ?
C2 C1 C7 120.3(5) . . ?
C6 C1 C2 118.9(5) . . ?
C6 C1 C7 120.6(5) . . ?
C16 C15 H15 120.1 . . ?
C14 C15 C16 119.9(5) . . ?
C14 C15 H15 120.1 . . ?
C4 C5 H5 120.3 . . ?
C6 C5 C4 119.5(5) . . ?
C6 C5 H5 120.3 . . ?
C2 C3 C4 120.2(5) . . ?
C2 C3 H3 119.9 . . ?
C4 C3 H3 119.9 . . ?
O19 C20 H20A 109.5 . . ?
O19 C20 H20B 109.5 . . ?
O19 C20 H20C 109.5 . . ?
H20A C20 H20B 109.5 . . ?
H20A C20 H20C 109.5 . . ?
H20B C20 H20C 109.5 . . ?
C13 C14 H14 119.6 . . ?
C15 C14 C13 120.8(5) . . ?
C15 C14 H14 119.6 . . ?
C1 C6 C5 121.4(5) . . ?
C1 C6 H6 119.3 . . ?
C5 C6 H6 119.3 . . ?
O11 C12 H12A 109.5 . . ?
O11 C12 H12B 109.5 . . ?
O11 C12 H12C 109.5 . . ?
H12A C12 H12B 109.5 . . ?
H12A C12 H12C 109.5 . . ?
H12B C12 H12C 109.5 . . ?

loop_
_geom_bond_atom_site_label_1
_geom_bond_atom_site_label_2
_geom_bond_distance
_geom_bond_site_symmetry_2
_geom_bond_publ_flag
Br10 C8 1.904(5) . ?
Br9 C8 1.890(6) . ?
O19 C16 1.357(7) . ?
O19 C20 1.432(6) . ?
O11 C4 1.362(6) . ?
O11 C12 1.433(8) . ?
C16 C17 1.406(8) . ?
C16 C15 1.393(8) . ?
C17 H17 0.9300 . ?
C17 C18 1.382(8) . ?
C18 H18 0.9300 . ?
C18 C13 1.388(8) . ?
C8 C7 1.322(7) . ?
C2 H2 0.9300 . ?
C2 C1 1.395(8) . ?
C2 C3 1.386(7) . ?
C7 C13 1.495(8) . ?
C7 C1 1.492(7) . ?
C4 C5 1.391(8) . ?
C4 C3 1.397(9) . ?
C13 C14 1.399(7) . ?
C1 C6 1.381(8) . ?
C15 H15 0.9300 . ?
C15 C14 1.389(7) . ?
C5 H5 0.9300 . ?
C5 C6 1.390(8) . ?
C3 H3 0.9300 . ?
C20 H20A 0.9600 . ?
C20 H20B 0.9600 . ?
C20 H20C 0.9600 . ?
C14 H14 0.9300 . ?
C6 H6 0.9300 . ?
C12 H12A 0.9600 . ?
C12 H12B 0.9600 . ?
C12 H12C 0.9600 . ?

loop_
_geom_torsion_atom_site_label_1
_geom_torsion_atom_site_label_2
_geom_torsion_atom_site_label_3
_geom_torsion_atom_site_label_4
_geom_torsion
_geom_torsion_site_symmetry_1
_geom_torsion_site_symmetry_2
_geom_torsion_site_symmetry_3
_geom_torsion_site_symmetry_4
_geom_torsion_publ_flag
Br10 C8 C7 C13 -4.0(8) . . . . ?
Br10 C8 C7 C1 176.7(4) . . . . ?
Br9 C8 C7 C13 178.6(4) . . . . ?
Br9 C8 C7 C1 -0.7(8) . . . . ?
O19 C16 C17 C18 -178.8(5) . . . . ?
O19 C16 C15 C14 179.3(5) . . . . ?
O11 C4 C5 C6 178.4(6) . . . . ?
O11 C4 C3 C2 -178.0(5) . . . . ?
C16 C17 C18 C13 0.3(8) . . . . ?
C16 C15 C14 C13 -1.4(8) . . . . ?
C17 C16 C15 C14 -0.2(7) . . . . ?
C17 C18 C13 C7 179.8(5) . . . . ?
C17 C18 C13 C14 -1.8(8) . . . . ?
C18 C13 C14 C15 2.4(7) . . . . ?
C8 C7 C13 C18 -72.1(7) . . . . ?
C8 C7 C13 C14 109.5(6) . . . . ?
C8 C7 C1 C2 96.7(7) . . . . ?
C8 C7 C1 C6 -87.5(7) . . . . ?
C2 C1 C6 C5 0.2(9) . . . . ?
C7 C13 C14 C15 -179.2(5) . . . . ?
C7 C1 C6 C5 -175.6(5) . . . . ?
C4 C5 C6 C1 0.1(9) . . . . ?
C13 C7 C1 C2 -82.6(6) . . . . ?
C13 C7 C1 C6 93.3(6) . . . . ?
C1 C2 C3 C4 -0.9(9) . . . . ?
C1 C7 C13 C18 107.1(6) . . . . ?
C1 C7 C13 C14 -71.3(6) . . . . ?
C15 C16 C17 C18 0.8(8) . . . . ?
C5 C4 C3 C2 1.3(9) . . . . ?
C3 C2 C1 C7 176.0(5) . . . . ?
C3 C2 C1 C6 0.1(9) . . . . ?
C3 C4 C5 C6 -0.9(9) . . . . ?
C20 O19 C16 C17 171.4(4) . . . . ?
C20 O19 C16 C15 -8.1(7) . . . . ?
C12 O11 C4 C5 1.4(9) . . . . ?
C12 O11 C4 C3 -179.3(6) . . . . ?
